data_1541941
loop_
_publ_author_name
'Artelt, H.M.'
'Meyer, G.'

_publ_section_title
;
 Cs2(Pr6(C2))I12 the first quaternary reduced halide with isolated
 (M6(C2)) clusters
;
_journal_name_full 'Zeitschrift fuer Anorganische und Allgemeine Chemie'
_journal_page_first 1
_journal_page_last 6
_journal_volume 619
_journal_year 1993
_chemical_formula_sum 'C2 Cs2 I12 Pr6'
_chemical_name_systematic 'Cs2 Pr6 I12 C2'
_space_group_IT_number 2
_symmetry_space_group_name_Hall '-P 1'
_symmetry_space_group_name_H-M 'P -1'
_cell_angle_alpha 71.005
_cell_angle_beta 84.676
_cell_angle_gamma 89.373
_cell_formula_units_Z 1
_cell_length_a 9.4817
_cell_length_b 9.5361
_cell_length_c 10.0521
_cell_volume 855.517
_citation_journal_id_ASTM ZAACAB
_cod_data_source_file Artelt_ZAACAB_1993_1536.cif
_cod_data_source_block C2Cs2I12Pr6
_cod_original_cell_volume 855.5165
_cod_database_code 1541941

loop_
_symmetry_equiv_pos_as_xyz
x,y,z
-x,-y,-z

loop_
_atom_site_label
_atom_site_type_symbol
_atom_site_fract_x
_atom_site_fract_y
_atom_site_fract_z
_atom_site_occupancy
_atom_site_U_iso_or_equiv
Cs1 Cs+1 0.46699 0.37133 0.32868 1 0.0
Pr1 Pr+3 0.91724 0.74679 0.00581 1 0.0
Pr3 Pr+3 0.74566 0.08372 0.00245 1 0.0
I1 I-1 0.07864 0.20678 0.32812 1 0.0
C1 C-4 0.0054 0.023 0.9266 1 0.0
I6 I-1 0.84358 0.58428 0.33599 1 0.0
I4 I-1 0.28679 0.77404 0.32794 1 0.0
Pr2 Pr+3 0.97419 0.89174 0.31859 1 0.0
I2 I-1 0.41079 0.20619 0.00406 1 0.0
I5 I-1 0.66059 0.00416 0.33527 1 0.0
I3 I-1 0.21023 0.5862 -0.001 1 0.0
